data_4022855
loop_
_publ_author_name
'Hiromitsu Maeda'
'Yukio Kusunose'
'Yuta Mihashi'
'Tadashi Mizoguchi'

_publ_section_title
;
 BF~2~ Complexes of \b-Tetraethyl-Substituted Dipyrrolyldiketones
 as Anion Receptors: Potential Building Subunits for
 Oligomeric Systems
;
_journal_name_full 'Journal of Organic Chemistry'
_journal_page_first 2612
_journal_page_last 2616
_journal_paper_doi 10.1021/jo062660d
_journal_volume 72
_journal_year 2007
_chemical_formula_moiety 'C25 H33 B F2 N2 O6'
_chemical_formula_sum 'C25 H33 B F2 N2 O6'
_chemical_formula_weight 506.34
_chemical_name_systematic
; 
 ? 
;
_space_group_IT_number 14
_symmetry_cell_setting monoclinic
_symmetry_Int_Tables_number 14
_symmetry_space_group_name_Hall '-P 2yn'
_symmetry_space_group_name_H-M 'P 1 21/n 1'
_atom_sites_solution_hydrogens geom
_atom_sites_solution_primary direct
_atom_sites_solution_secondary difmap
_audit_creation_method SHELXL-97
_cell_angle_alpha 90.00
_cell_angle_beta 103.307(12)
_cell_angle_gamma 90.00
_cell_formula_units_Z 4
_cell_length_a 8.988(2)
_cell_length_b 19.159(6)
_cell_length_c 14.801(4)
_cell_measurement_reflns_used 19427
_cell_measurement_temperature 123(2)
_cell_measurement_theta_max 27.5
_cell_measurement_theta_min 3.0
_cell_volume 2480.2(13)
_computing_cell_refinement PROCESS-AUTO
_computing_data_collection PROCESS-AUTO
_computing_data_reduction CrystalStructure
_computing_publication_material 'CrystalStructure 3.6.0'
_computing_structure_refinement 'SHELXL-97 (Sheldrick, 1997)'
_computing_structure_solution 'SHELXS-97 (Sheldrick, 1990)'
_diffrn_ambient_temperature 123(2)
_diffrn_detector_area_resol_mean 10.00
_diffrn_measured_fraction_theta_full 0.998
_diffrn_measured_fraction_theta_max 0.998
_diffrn_measurement_device_type 'Rigaku RAXIS-RAPID'
_diffrn_measurement_method \w
_diffrn_radiation_monochromator graphite
_diffrn_radiation_source 'fine-focus sealed tube'
_diffrn_radiation_type MoK\a
_diffrn_radiation_wavelength 0.71075
_diffrn_reflns_av_R_equivalents 0.0391
_diffrn_reflns_av_sigmaI/netI 0.0279
_diffrn_reflns_limit_h_max 11
_diffrn_reflns_limit_h_min -10
_diffrn_reflns_limit_k_max 24
_diffrn_reflns_limit_k_min -24
_diffrn_reflns_limit_l_max 18
_diffrn_reflns_limit_l_min -19
_diffrn_reflns_number 24148
_diffrn_reflns_theta_full 27.48
_diffrn_reflns_theta_max 27.48
_diffrn_reflns_theta_min 3.02
_exptl_absorpt_coefficient_mu 0.105
_exptl_absorpt_correction_T_max 0.9844
_exptl_absorpt_correction_T_min 0.9444
_exptl_absorpt_correction_type none
_exptl_crystal_colour orange
_exptl_crystal_density_diffrn 1.356
_exptl_crystal_density_method 'not measured'
_exptl_crystal_description prism
_exptl_crystal_F_000 1072
_exptl_crystal_size_max 0.55
_exptl_crystal_size_mid 0.30
_exptl_crystal_size_min 0.15
_refine_diff_density_max 0.221
_refine_diff_density_min -0.399
_refine_diff_density_rms 0.082
_refine_ls_extinction_method none
_refine_ls_goodness_of_fit_ref 1.078
_refine_ls_hydrogen_treatment constr
_refine_ls_matrix_type full
_refine_ls_number_parameters 326
_refine_ls_number_reflns 5677
_refine_ls_number_restraints 0
_refine_ls_restrained_S_all 1.078
_refine_ls_R_factor_all 0.0462
_refine_ls_R_factor_gt 0.0387
_refine_ls_shift/su_max 0.001
_refine_ls_shift/su_mean 0.000
_refine_ls_structure_factor_coef Fsqd
_refine_ls_weighting_details 'calc w=1/[\s^2^(Fo^2^)+(0.0609P)^2^+0.5819P] where P=(Fo^2^+2Fc^2^)/3'
_refine_ls_weighting_scheme calc
_refine_ls_wR_factor_gt 0.1039
_refine_ls_wR_factor_ref 0.1096
_reflns_number_gt 4854
_reflns_number_total 5677
_reflns_threshold_expression >2sigma(I)
_cod_data_source_file jo062660dsi20061227_094252.cif
_cod_data_source_block shelxl
_cod_original_sg_symbol_H-M 'P 21/n'
_cod_database_code 4022855

loop_
_symmetry_equiv_pos_as_xyz
'x, y, z'
'-x+1/2, y+1/2, -z+1/2'
'-x, -y, -z'
'x-1/2, -y-1/2, z-1/2'

loop_
_atom_site_label
_atom_site_type_symbol
_atom_site_fract_x
_atom_site_fract_y
_atom_site_fract_z
_atom_site_U_iso_or_equiv
_atom_site_adp_type
_atom_site_occupancy
_atom_site_symmetry_multiplicity
_atom_site_calc_flag
_atom_site_refinement_flags
F1 F 0.78407(8) 0.54423(4) 0.18195(5) 0.02244(17) Uani 1 1 d .
F2 F 0.56037(8) 0.51315(4) 0.21909(5) 0.02400(17) Uani 1 1 d .
O1 O 0.70888(10) 0.60206(4) 0.30173(6) 0.01931(18) Uani 1 1 d .
O2 O 0.79329(10) 0.48087(4) 0.31661(6) 0.01903(18) Uani 1 1 d .
O3 O 0.54191(12) 0.85157(5) 0.27438(6) 0.0282(2) Uani 1 1 d .
O4 O 0.46125(10) 0.88617(4) 0.39965(6) 0.02114(19) Uani 1 1 d .
O5 O 0.94502(14) 0.23067(5) 0.34568(6) 0.0344(2) Uani 1 1 d .
O6 O 1.01223(10) 0.19600(4) 0.49408(6) 0.02151(19) Uani 1 1 d .
N1 N 0.61699(11) 0.72108(5) 0.36059(7) 0.0164(2) Uani 1 1 d .
H1 H 0.6124 0.7187 0.3006 0.020 Uiso 1 1 calc R
N2 N 0.88082(11) 0.36384(5) 0.40637(7) 0.0169(2) Uani 1 1 d .
H2 H 0.8721 0.3626 0.3459 0.020 Uiso 1 1 calc R
C1 C 0.57985(13) 0.77768(6) 0.40607(8) 0.0164(2) Uani 1 1 d .
C2 C 0.60323(13) 0.76230(6) 0.50074(8) 0.0168(2) Uani 1 1 d .
C3 C 0.65690(12) 0.69283(6) 0.51173(8) 0.0162(2) Uani 1 1 d .
C4 C 0.66286(12) 0.66808(6) 0.42326(8) 0.0160(2) Uani 1 1 d .
C5 C 0.70392(12) 0.60189(6) 0.38973(8) 0.0158(2) Uani 1 1 d .
C6 C 0.73811(13) 0.54163(6) 0.44344(8) 0.0172(2) Uani 1 1 d .
H6 H 0.7258 0.5407 0.5055 0.021 Uiso 1 1 calc R
C7 C 0.79063(12) 0.48276(6) 0.40486(8) 0.0158(2) Uani 1 1 d .
C8 C 0.84750(12) 0.42031(6) 0.45537(8) 0.0159(2) Uani 1 1 d .
C9 C 0.87757(12) 0.40127(6) 0.54973(8) 0.0162(2) Uani 1 1 d .
C10 C 0.92969(13) 0.33173(6) 0.55604(8) 0.0166(2) Uani 1 1 d .
C11 C 0.92933(13) 0.31022(6) 0.46567(8) 0.0170(2) Uani 1 1 d .
C12 C 0.52756(13) 0.84128(6) 0.35240(8) 0.0177(2) Uani 1 1 d .
C13 C 0.40399(16) 0.95025(6) 0.35105(9) 0.0254(3) Uani 1 1 d .
H13A H 0.3444 0.9396 0.2875 0.030 Uiso 1 1 calc R
H13B H 0.4899 0.9814 0.3465 0.030 Uiso 1 1 calc R
C14 C 0.30416(16) 0.98441(7) 0.40650(11) 0.0316(3) Uani 1 1 d .
H14A H 0.2629 1.0280 0.3762 0.038 Uiso 1 1 calc R
H14B H 0.3646 0.9945 0.4692 0.038 Uiso 1 1 calc R
H14C H 0.2197 0.9530 0.4104 0.038 Uiso 1 1 calc R
C15 C 0.57851(14) 0.81024(6) 0.57608(8) 0.0216(3) Uani 1 1 d .
H15A H 0.6030 0.8586 0.5607 0.026 Uiso 1 1 calc R
H15B H 0.6502 0.7972 0.6351 0.026 Uiso 1 1 calc R
C16 C 0.41557(16) 0.80843(8) 0.59020(9) 0.0299(3) Uani 1 1 d .
H16A H 0.4068 0.8409 0.6399 0.036 Uiso 1 1 calc R
H16B H 0.3914 0.7611 0.6073 0.036 Uiso 1 1 calc R
H16C H 0.3439 0.8222 0.5325 0.036 Uiso 1 1 calc R
C17 C 0.69696(13) 0.65481(6) 0.60277(8) 0.0187(2) Uani 1 1 d .
H17A H 0.7337 0.6889 0.6533 0.022 Uiso 1 1 calc R
H17B H 0.7814 0.6218 0.6021 0.022 Uiso 1 1 calc R
C18 C 0.56099(15) 0.61442(7) 0.62306(9) 0.0254(3) Uani 1 1 d .
H18A H 0.5928 0.5905 0.6829 0.031 Uiso 1 1 calc R
H18B H 0.5254 0.5800 0.5739 0.031 Uiso 1 1 calc R
H18C H 0.4779 0.6470 0.6254 0.031 Uiso 1 1 calc R
C19 C 0.85419(13) 0.44375(6) 0.63053(8) 0.0193(2) Uani 1 1 d .
H19A H 0.8709 0.4937 0.6188 0.023 Uiso 1 1 calc R
H19B H 0.9305 0.4297 0.6871 0.023 Uiso 1 1 calc R
C20 C 0.69318(15) 0.43429(7) 0.64692(10) 0.0275(3) Uani 1 1 d .
H20A H 0.6823 0.4628 0.7000 0.033 Uiso 1 1 calc R
H20B H 0.6769 0.3851 0.6598 0.033 Uiso 1 1 calc R
H20C H 0.6174 0.4490 0.5914 0.033 Uiso 1 1 calc R
C21 C 0.97625(14) 0.28958(6) 0.64387(8) 0.0206(2) Uani 1 1 d .
H21A H 1.0043 0.3220 0.6972 0.025 Uiso 1 1 calc R
H21B H 1.0683 0.2620 0.6413 0.025 Uiso 1 1 calc R
C22 C 0.85220(16) 0.23996(7) 0.66060(9) 0.0288(3) Uani 1 1 d .
H22A H 0.8902 0.2144 0.7187 0.035 Uiso 1 1 calc R
H22B H 0.8256 0.2068 0.6090 0.035 Uiso 1 1 calc R
H22C H 0.7613 0.2668 0.6648 0.035 Uiso 1 1 calc R
C23 C 0.96283(14) 0.24258(6) 0.42739(8) 0.0196(2) Uani 1 1 d .
C24 C 1.03652(16) 0.12566(6) 0.46345(9) 0.0261(3) Uani 1 1 d .
H24A H 1.1081 0.1263 0.4217 0.031 Uiso 1 1 calc R
H24B H 0.9386 0.1049 0.4297 0.031 Uiso 1 1 calc R
C25 C 1.10258(15) 0.08441(7) 0.54951(10) 0.0279(3) Uani 1 1 d .
H25A H 1.1214 0.0364 0.5324 0.034 Uiso 1 1 calc R
H25B H 1.0304 0.0842 0.5901 0.034 Uiso 1 1 calc R
H25C H 1.1991 0.1057 0.5823 0.034 Uiso 1 1 calc R
B1 B 0.70931(15) 0.53465(7) 0.25187(9) 0.0180(3) Uani 1 1 d .

loop_
_atom_site_aniso_label
_atom_site_aniso_U_11
_atom_site_aniso_U_22
_atom_site_aniso_U_33
_atom_site_aniso_U_23
_atom_site_aniso_U_13
_atom_site_aniso_U_12
F1 0.0308(4) 0.0198(4) 0.0197(3) 0.0023(3) 0.0121(3) 0.0040(3)
F2 0.0231(4) 0.0232(4) 0.0249(4) -0.0033(3) 0.0038(3) -0.0005(3)
O1 0.0274(4) 0.0149(4) 0.0164(4) 0.0004(3) 0.0065(3) 0.0025(3)
O2 0.0261(4) 0.0156(4) 0.0164(4) 0.0007(3) 0.0071(3) 0.0041(3)
O3 0.0467(6) 0.0215(4) 0.0195(4) 0.0017(3) 0.0137(4) 0.0076(4)
O4 0.0290(4) 0.0160(4) 0.0202(4) 0.0018(3) 0.0093(4) 0.0066(3)
O5 0.0663(7) 0.0197(5) 0.0188(4) 0.0026(3) 0.0133(5) 0.0111(4)
O6 0.0300(4) 0.0144(4) 0.0202(4) 0.0028(3) 0.0062(4) 0.0049(3)
N1 0.0202(4) 0.0143(5) 0.0154(4) -0.0013(4) 0.0057(4) 0.0005(4)
N2 0.0218(5) 0.0154(5) 0.0150(4) 0.0017(4) 0.0070(4) 0.0023(4)
C1 0.0177(5) 0.0142(5) 0.0179(5) -0.0021(4) 0.0052(4) -0.0006(4)
C2 0.0171(5) 0.0159(5) 0.0175(5) -0.0014(4) 0.0041(4) -0.0004(4)
C3 0.0151(5) 0.0154(5) 0.0180(5) -0.0014(4) 0.0039(4) -0.0014(4)
C4 0.0163(5) 0.0143(5) 0.0174(5) 0.0002(4) 0.0041(4) -0.0005(4)
C5 0.0132(5) 0.0170(5) 0.0176(5) -0.0019(4) 0.0043(4) -0.0012(4)
C6 0.0194(5) 0.0158(5) 0.0175(5) -0.0001(4) 0.0067(4) -0.0006(4)
C7 0.0147(5) 0.0163(5) 0.0170(5) 0.0006(4) 0.0050(4) -0.0020(4)
C8 0.0163(5) 0.0151(5) 0.0173(5) -0.0014(4) 0.0059(4) -0.0004(4)
C9 0.0148(5) 0.0167(5) 0.0173(5) 0.0003(4) 0.0042(4) -0.0014(4)
C10 0.0155(5) 0.0173(5) 0.0173(5) 0.0010(4) 0.0044(4) -0.0021(4)
C11 0.0189(5) 0.0152(5) 0.0179(5) 0.0022(4) 0.0060(4) 0.0005(4)
C12 0.0190(5) 0.0151(5) 0.0187(5) -0.0026(4) 0.0037(4) -0.0008(4)
C13 0.0334(7) 0.0174(6) 0.0248(6) 0.0040(5) 0.0058(5) 0.0081(5)
C14 0.0295(7) 0.0259(7) 0.0379(8) -0.0045(6) 0.0050(6) 0.0093(5)
C15 0.0294(6) 0.0175(6) 0.0167(5) -0.0034(4) 0.0028(5) 0.0037(5)
C16 0.0368(7) 0.0320(7) 0.0240(6) -0.0019(5) 0.0137(6) 0.0106(6)
C17 0.0229(6) 0.0171(5) 0.0156(5) -0.0011(4) 0.0036(4) 0.0007(4)
C18 0.0302(6) 0.0238(6) 0.0249(6) 0.0028(5) 0.0119(5) -0.0006(5)
C19 0.0218(5) 0.0192(6) 0.0166(5) -0.0017(4) 0.0035(4) -0.0005(4)
C20 0.0290(6) 0.0292(7) 0.0283(6) -0.0053(5) 0.0148(5) -0.0014(5)
C21 0.0256(6) 0.0200(6) 0.0155(5) 0.0019(4) 0.0031(5) -0.0004(5)
C22 0.0354(7) 0.0284(7) 0.0248(6) 0.0072(5) 0.0113(6) -0.0038(5)
C23 0.0251(6) 0.0164(5) 0.0192(5) 0.0030(4) 0.0090(5) 0.0021(4)
C24 0.0386(7) 0.0151(6) 0.0265(6) 0.0020(5) 0.0115(6) 0.0075(5)
C25 0.0276(6) 0.0176(6) 0.0357(7) 0.0072(5) 0.0016(6) 0.0012(5)
B1 0.0236(6) 0.0154(6) 0.0160(6) 0.0004(5) 0.0062(5) 0.0026(5)

loop_
_atom_type_symbol
_atom_type_description
_atom_type_scat_dispersion_real
_atom_type_scat_dispersion_imag
_atom_type_scat_source
C C 0.0033 0.0016 'International Tables Vol C Tables 4.2.6.8 and 6.1.1.4'
H H 0.0000 0.0000 'International Tables Vol C Tables 4.2.6.8 and 6.1.1.4'
O O 0.0106 0.0060 'International Tables Vol C Tables 4.2.6.8 and 6.1.1.4'
N N 0.0061 0.0033 'International Tables Vol C Tables 4.2.6.8 and 6.1.1.4'
B B 0.0013 0.0007 'International Tables Vol C Tables 4.2.6.8 and 6.1.1.4'
F F 0.0171 0.0103 'International Tables Vol C Tables 4.2.6.8 and 6.1.1.4'

loop_
_geom_angle_atom_site_label_1
_geom_angle_atom_site_label_2
_geom_angle_atom_site_label_3
_geom_angle
C5 O1 B1 119.61(9)
C7 O2 B1 119.92(9)
C12 O4 C13 115.78(10)
C23 O6 C24 116.05(10)
C1 N1 C4 109.00(10)
C1 N1 H1 125.5
C4 N1 H1 125.5
C11 N2 C8 109.37(10)
C11 N2 H2 125.3
C8 N2 H2 125.3
N1 C1 C2 109.31(10)
N1 C1 C12 118.57(10)
C2 C1 C12 132.11(10)
C1 C2 C3 106.40(10)
C1 C2 C15 126.97(11)
C3 C2 C15 126.62(11)
C4 C3 C2 107.22(10)
C4 C3 C17 128.32(10)
C2 C3 C17 124.46(10)
N1 C4 C3 108.06(10)
N1 C4 C5 118.62(10)
C3 C4 C5 133.31(11)
O1 C5 C6 120.92(10)
O1 C5 C4 114.16(10)
C6 C5 C4 124.91(11)
C7 C6 C5 119.12(11)
C7 C6 H6 120.4
C5 C6 H6 120.4
O2 C7 C6 121.02(10)
O2 C7 C8 114.07(10)
C6 C7 C8 124.90(11)
N2 C8 C9 107.72(10)
N2 C8 C7 118.33(10)
C9 C8 C7 133.94(11)
C10 C9 C8 107.21(10)
C10 C9 C19 124.45(10)
C8 C9 C19 128.29(11)
C11 C10 C9 106.73(10)
C11 C10 C21 127.34(11)
C9 C10 C21 125.93(11)
N2 C11 C10 108.98(10)
N2 C11 C23 118.76(10)
C10 C11 C23 132.17(11)
O3 C12 O4 123.76(11)
O3 C12 C1 124.09(11)
O4 C12 C1 112.15(10)
O4 C13 C14 106.61(11)
O4 C13 H13A 110.4
C14 C13 H13A 110.4
O4 C13 H13B 110.4
C14 C13 H13B 110.4
H13A C13 H13B 108.6
C13 C14 H14A 109.5
C13 C14 H14B 109.5
H14A C14 H14B 109.5
C13 C14 H14C 109.5
H14A C14 H14C 109.5
H14B C14 H14C 109.5
C2 C15 C16 113.50(10)
C2 C15 H15A 108.9
C16 C15 H15A 108.9
C2 C15 H15B 108.9
C16 C15 H15B 108.9
H15A C15 H15B 107.7
C15 C16 H16A 109.5
C15 C16 H16B 109.5
H16A C16 H16B 109.5
C15 C16 H16C 109.5
H16A C16 H16C 109.5
H16B C16 H16C 109.5
C3 C17 C18 112.55(10)
C3 C17 H17A 109.1
C18 C17 H17A 109.1
C3 C17 H17B 109.1
C18 C17 H17B 109.1
H17A C17 H17B 107.8
C17 C18 H18A 109.5
C17 C18 H18B 109.5
H18A C18 H18B 109.5
C17 C18 H18C 109.5
H18A C18 H18C 109.5
H18B C18 H18C 109.5
C9 C19 C20 111.87(10)
C9 C19 H19A 109.2
C20 C19 H19A 109.2
C9 C19 H19B 109.2
C20 C19 H19B 109.2
H19A C19 H19B 107.9
C19 C20 H20A 109.5
C19 C20 H20B 109.5
H20A C20 H20B 109.5
C19 C20 H20C 109.5
H20A C20 H20C 109.5
H20B C20 H20C 109.5
C10 C21 C22 113.92(10)
C10 C21 H21A 108.8
C22 C21 H21A 108.8
C10 C21 H21B 108.8
C22 C21 H21B 108.8
H21A C21 H21B 107.7
C21 C22 H22A 109.5
C21 C22 H22B 109.5
H22A C22 H22B 109.5
C21 C22 H22C 109.5
H22A C22 H22C 109.5
H22B C22 H22C 109.5
O5 C23 O6 124.27(11)
O5 C23 C11 124.13(11)
O6 C23 C11 111.59(10)
O6 C24 C25 106.37(11)
O6 C24 H24A 110.5
C25 C24 H24A 110.5
O6 C24 H24B 110.5
C25 C24 H24B 110.5
H24A C24 H24B 108.6
C24 C25 H25A 109.5
C24 C25 H25B 109.5
H25A C25 H25B 109.5
C24 C25 H25C 109.5
H25A C25 H25C 109.5
H25B C25 H25C 109.5
F1 B1 F2 112.33(10)
F1 B1 O1 108.43(10)
F2 B1 O1 108.71(10)
F1 B1 O2 108.35(10)
F2 B1 O2 109.10(10)
O1 B1 O2 109.90(9)

loop_
_geom_bond_atom_site_label_1
_geom_bond_atom_site_label_2
_geom_bond_distance
F1 B1 1.3697(15)
F2 B1 1.3777(15)
O1 C5 1.3134(14)
O1 B1 1.4880(15)
O2 C7 1.3125(14)
O2 B1 1.4889(15)
O3 C12 1.2074(15)
O4 C12 1.3326(14)
O4 C13 1.4557(14)
O5 C23 1.2046(16)
O6 C23 1.3289(14)
O6 C24 1.4544(15)
N1 C1 1.3580(15)
N1 C4 1.3732(15)
N1 H1 0.8800
N2 C11 1.3563(15)
N2 C8 1.3734(15)
N2 H2 0.8800
C1 C2 1.3996(16)
C1 C12 1.4712(16)
C2 C3 1.4122(16)
C2 C15 1.5002(16)
C3 C4 1.4052(16)
C3 C17 1.5009(16)
C4 C5 1.4406(16)
C5 C6 1.3954(16)
C6 C7 1.3945(16)
C6 H6 0.9500
C7 C8 1.4409(16)
C8 C9 1.4081(16)
C9 C10 1.4081(16)
C9 C19 1.5008(16)
C10 C11 1.3990(16)
C10 C21 1.5056(16)
C11 C23 1.4730(16)
C13 C14 1.4987(19)
C13 H13A 0.9900
C13 H13B 0.9900
C14 H14A 0.9800
C14 H14B 0.9800
C14 H14C 0.9800
C15 C16 1.527(2)
C15 H15A 0.9900
C15 H15B 0.9900
C16 H16A 0.9800
C16 H16B 0.9800
C16 H16C 0.9800
C17 C18 1.5335(17)
C17 H17A 0.9900
C17 H17B 0.9900
C18 H18A 0.9800
C18 H18B 0.9800
C18 H18C 0.9800
C19 C20 1.5320(18)
C19 H19A 0.9900
C19 H19B 0.9900
C20 H20A 0.9800
C20 H20B 0.9800
C20 H20C 0.9800
C21 C22 1.5283(18)
C21 H21A 0.9900
C21 H21B 0.9900
C22 H22A 0.9800
C22 H22B 0.9800
C22 H22C 0.9800
C24 C25 1.5005(18)
C24 H24A 0.9900
C24 H24B 0.9900
C25 H25A 0.9800
C25 H25B 0.9800
C25 H25C 0.9800

loop_
_geom_torsion_atom_site_label_1
_geom_torsion_atom_site_label_2
_geom_torsion_atom_site_label_3
_geom_torsion_atom_site_label_4
_geom_torsion
C4 N1 C1 C2 0.73(13)
C4 N1 C1 C12 179.82(10)
N1 C1 C2 C3 -0.08(13)
C12 C1 C2 C3 -179.00(12)
N1 C1 C2 C15 179.13(11)
C12 C1 C2 C15 0.2(2)
C1 C2 C3 C4 -0.59(12)
C15 C2 C3 C4 -179.80(11)
C1 C2 C3 C17 179.96(10)
C15 C2 C3 C17 0.75(18)
C1 N1 C4 C3 -1.10(12)
C1 N1 C4 C5 178.31(10)
C2 C3 C4 N1 1.03(12)
C17 C3 C4 N1 -179.54(11)
C2 C3 C4 C5 -178.26(12)
C17 C3 C4 C5 1.2(2)
B1 O1 C5 C6 16.55(15)
B1 O1 C5 C4 -164.11(10)
N1 C4 C5 O1 7.24(15)
C3 C4 C5 O1 -173.53(12)
N1 C4 C5 C6 -173.45(10)
C3 C4 C5 C6 5.8(2)
O1 C5 C6 C7 5.46(16)
C4 C5 C6 C7 -173.80(10)
B1 O2 C7 C6 -13.46(16)
B1 O2 C7 C8 167.30(10)
C5 C6 C7 O2 -7.08(16)
C5 C6 C7 C8 172.08(10)
C11 N2 C8 C9 0.42(13)
C11 N2 C8 C7 -178.73(10)
O2 C7 C8 N2 -7.30(15)
C6 C7 C8 N2 173.49(10)
O2 C7 C8 C9 173.82(12)
C6 C7 C8 C9 -5.4(2)
N2 C8 C9 C10 -0.09(12)
C7 C8 C9 C10 178.88(12)
N2 C8 C9 C19 -177.63(11)
C7 C8 C9 C19 1.3(2)
C8 C9 C10 C11 -0.26(12)
C19 C9 C10 C11 177.40(10)
C8 C9 C10 C21 179.74(10)
C19 C9 C10 C21 -2.59(18)
C8 N2 C11 C10 -0.59(13)
C8 N2 C11 C23 176.38(10)
C9 C10 C11 N2 0.53(13)
C21 C10 C11 N2 -179.48(11)
C9 C10 C11 C23 -175.89(12)
C21 C10 C11 C23 4.1(2)
C13 O4 C12 O3 0.39(17)
C13 O4 C12 C1 -179.14(10)
N1 C1 C12 O3 -14.47(17)
C2 C1 C12 O3 164.37(13)
N1 C1 C12 O4 165.05(10)
C2 C1 C12 O4 -16.11(17)
C12 O4 C13 C14 167.18(11)
C1 C2 C15 C16 87.99(15)
C3 C2 C15 C16 -92.95(14)
C4 C3 C17 C18 -88.22(15)
C2 C3 C17 C18 91.11(14)
C10 C9 C19 C20 -88.40(14)
C8 C9 C19 C20 88.75(15)
C11 C10 C21 C22 -80.86(16)
C9 C10 C21 C22 99.13(14)
C24 O6 C23 O5 -3.72(19)
C24 O6 C23 C11 175.05(10)
N2 C11 C23 O5 -2.64(19)
C10 C11 C23 O5 173.49(13)
N2 C11 C23 O6 178.59(10)
C10 C11 C23 O6 -5.28(18)
C23 O6 C24 C25 175.83(11)
C5 O1 B1 F1 -151.93(9)
C5 O1 B1 F2 85.68(12)
C5 O1 B1 O2 -33.67(14)
C7 O2 B1 F1 150.45(10)
C7 O2 B1 F2 -86.97(12)
C7 O2 B1 O1 32.14(14)
